data_1566597
loop_
_publ_author_name
'Hu, Linfeng'
'Li, Jinzhao'
'Zhang, Yongyan'
'Feng, Xiaoming'
'Liu, Xiaohua'

_publ_section_title
;
 Enantioselective [1,2]-Stevens Rearrangement of Thiosulfonates to
 Construct Dithio-Substituted Quaternary Carbon Centers&#x00A0;
;
_journal_name_full 'Chemical Science'
_journal_paper_doi 10.1039/D2SC00419D
_journal_year 2022
_chemical_absolute_configuration ad
_chemical_formula_moiety 'C28 H24 O6 S2'
_chemical_formula_sum 'C28 H24 O6 S2'
_chemical_formula_weight 520.59
_space_group_crystal_system orthorhombic
_space_group_IT_number 19
_space_group_name_Hall 'P 2ac 2ab'
_space_group_name_H-M_alt 'P 21 21 21'
_atom_sites_solution_hydrogens geom
_atom_sites_solution_primary dual
_atom_sites_solution_secondary difmap
_audit_creation_method SHELXL-2018/3
_audit_update_record
;
2021-10-01 deposited with the CCDC.	2022-03-11 downloaded from the CCDC.
;
_cell_angle_alpha 90
_cell_angle_beta 90
_cell_angle_gamma 90
_cell_formula_units_Z 4
_cell_length_a 9.2608(3)
_cell_length_b 14.3014(5)
_cell_length_c 18.9339(6)
_cell_measurement_reflns_used 9944
_cell_measurement_temperature 173(2)
_cell_measurement_theta_max 68.54
_cell_measurement_theta_min 3.87
_cell_volume 2507.65(14)
_computing_cell_refinement 'Bruker SAINT'
_computing_data_collection 'Bruker APEX3'
_computing_data_reduction 'Bruker SAINT'
_computing_molecular_graphics 'Bruker SHELXTL'
_computing_publication_material 'Bruker SHELXTL'
_computing_structure_refinement 'SHELXL-2018/3 (Sheldrick, 2018)'
_computing_structure_solution 'SHELXT (Sheldrick 2008)'
_diffrn_ambient_temperature 173(2)
_diffrn_measured_fraction_theta_full 0.960
_diffrn_measured_fraction_theta_max 0.956
_diffrn_measurement_device_type 'Bruker D8 Venture Photon II'
_diffrn_measurement_method '\f and \w scans'
_diffrn_radiation_type CuK\a
_diffrn_radiation_wavelength 1.54178
_diffrn_reflns_av_R_equivalents 0.0519
_diffrn_reflns_av_unetI/netI 0.0522
_diffrn_reflns_Laue_measured_fraction_full 0.960
_diffrn_reflns_Laue_measured_fraction_max 0.956
_diffrn_reflns_limit_h_max 11
_diffrn_reflns_limit_h_min -11
_diffrn_reflns_limit_k_max 17
_diffrn_reflns_limit_k_min -17
_diffrn_reflns_limit_l_max 18
_diffrn_reflns_limit_l_min -22
_diffrn_reflns_number 13915
_diffrn_reflns_point_group_measured_fraction_full 0.960
_diffrn_reflns_point_group_measured_fraction_max 0.956
_diffrn_reflns_theta_full 67.679
_diffrn_reflns_theta_max 68.531
_diffrn_reflns_theta_min 3.873
_exptl_absorpt_coefficient_mu 2.281
_exptl_absorpt_correction_T_max 0.7417
_exptl_absorpt_correction_T_min 0.3755
_exptl_absorpt_correction_type numerical
_exptl_absorpt_process_details 'SADABS (Krause et al., 2015)'
_exptl_crystal_colour colourless
_exptl_crystal_density_diffrn 1.379
_exptl_crystal_description block
_exptl_crystal_F_000 1088
_exptl_crystal_recrystallization_method 'Re-crystallisation from solvent: DCM, PE'
_exptl_crystal_size_max 0.564
_exptl_crystal_size_mid 0.345
_exptl_crystal_size_min 0.274
_refine_diff_density_max 0.307
_refine_diff_density_min -0.316
_refine_diff_density_rms 0.071
_refine_ls_abs_structure_details
; 
 Flack x determined using 1746 quotients [(I+)-(I-)]/[(I+)+(I-)] 
 (Parsons, Flack and Wagner, Acta Cryst. B69 (2013) 249-259). 
;
_refine_ls_abs_structure_Flack 0.111(6)
_refine_ls_extinction_coef 0.0058(5)
_refine_ls_extinction_expression Fc^*^=kFc[1+0.001xFc^2^\l^3^/sin(2\q)]^-1/4^
_refine_ls_extinction_method 'SHELXL-2018/3 (Sheldrick 2018)'
_refine_ls_goodness_of_fit_ref 1.090
_refine_ls_hydrogen_treatment constr
_refine_ls_matrix_type full
_refine_ls_number_parameters 327
_refine_ls_number_reflns 4414
_refine_ls_number_restraints 0
_refine_ls_restrained_S_all 1.090
_refine_ls_R_factor_all 0.0422
_refine_ls_R_factor_gt 0.0373
_refine_ls_shift/su_max 0.000
_refine_ls_shift/su_mean 0.000
_refine_ls_structure_factor_coef Fsqd
_refine_ls_weighting_details 'w=1/[\s^2^(Fo^2^)+(0.0655P)^2^+0.0302P] where P=(Fo^2^+2Fc^2^)/3'
_refine_ls_weighting_scheme calc
_refine_ls_wR_factor_gt 0.0885
_refine_ls_wR_factor_ref 0.0973
_reflns_Friedel_coverage 0.757
_reflns_Friedel_fraction_full 0.961
_reflns_Friedel_fraction_max 0.956
_reflns_number_gt 4222
_reflns_number_total 4414
_reflns_threshold_expression 'I > 2\s(I)'
_cod_data_source_file d2sc00419d2.cif
_cod_data_source_block hlf011
_cod_database_code 1566597
_shelx_shelxl_version_number 2018/3
_shelx_space_group_comment
; 
The symmetry employed for this shelxl refinement is uniquely defined 
by the following loop, which should always be used as a source of 
symmetry information in preference to the above space-group names. 
They are only intended as comments. 
;
_shelx_estimated_absorpt_t_min 0.359
_shelx_estimated_absorpt_t_max 0.574

loop_
_space_group_symop_operation_xyz
'x, y, z'
'-x+1/2, -y, z+1/2'
'-x, y+1/2, -z+1/2'
'x+1/2, -y+1/2, -z'

loop_
_atom_site_label
_atom_site_type_symbol
_atom_site_fract_x
_atom_site_fract_y
_atom_site_fract_z
_atom_site_U_iso_or_equiv
_atom_site_adp_type
_atom_site_occupancy
_atom_site_site_symmetry_order
_atom_site_calc_flag
_atom_site_refinement_flags_posn
_atom_site_refinement_flags_adp
_atom_site_refinement_flags_occupancy
_atom_site_disorder_assembly
_atom_site_disorder_group
S1 S 0.31987(6) 0.60307(4) 0.62833(3) 0.0206(2) Uani 1 1 d . . . . .
S2 S 0.42279(8) 0.59918(5) 0.47435(4) 0.0283(2) Uani 1 1 d . . . . .
O1 O 0.3320(2) 0.54837(14) 0.69189(11) 0.0273(4) Uani 1 1 d . . . . .
O2 O 0.1801(2) 0.61776(15) 0.59733(13) 0.0306(5) Uani 1 1 d . . . . .
O3 O 0.4252(3) 0.69852(17) 0.48622(14) 0.0386(6) Uani 1 1 d . . . . .
O4 O 0.5316(3) 0.5591(2) 0.43010(13) 0.0422(6) Uani 1 1 d . . . . .
O5 O 0.4521(3) 0.38665(16) 0.51522(15) 0.0373(5) Uani 1 1 d . . . . .
O6 O 0.2577(2) 0.42293(13) 0.58090(11) 0.0243(4) Uani 1 1 d . . . . .
C1 C 0.3837(3) 0.4403(2) 0.55058(15) 0.0222(6) Uani 1 1 d . . . . .
C2 C 0.4365(3) 0.54222(18) 0.56213(14) 0.0199(5) Uani 1 1 d . . . . .
C3 C 0.2514(4) 0.5677(3) 0.4409(2) 0.0441(9) Uani 1 1 d . . . . .
H3A H 0.235341 0.599036 0.395533 0.066 Uiso 1 1 calc R U . . .
H3B H 0.176345 0.586697 0.474428 0.066 Uiso 1 1 calc R U . . .
H3C H 0.247384 0.499773 0.434105 0.066 Uiso 1 1 calc R U . . .
C4 C 0.5906(3) 0.54187(18) 0.58934(14) 0.0197(5) Uani 1 1 d . . . . .
C5 C 0.6910(3) 0.61045(19) 0.57219(16) 0.0245(5) Uani 1 1 d . . . . .
H5 H 0.666765 0.657854 0.539102 0.029 Uiso 1 1 calc R U . . .
C6 C 0.8274(3) 0.6097(2) 0.60358(18) 0.0293(6) Uani 1 1 d . . . . .
H6 H 0.896931 0.655481 0.590672 0.035 Uiso 1 1 calc R U . . .
C7 C 0.8615(3) 0.5430(2) 0.65306(19) 0.0322(7) Uani 1 1 d . . . . .
H7 H 0.953481 0.543833 0.675226 0.039 Uiso 1 1 calc R U . . .
C8 C 0.7620(4) 0.4746(2) 0.67073(19) 0.0329(7) Uani 1 1 d . . . . .
H8 H 0.786298 0.428405 0.704789 0.040 Uiso 1 1 calc R U . . .
C9 C 0.6274(3) 0.4731(2) 0.63908(17) 0.0269(6) Uani 1 1 d . . . . .
H9 H 0.559989 0.425568 0.650973 0.032 Uiso 1 1 calc R U . . .
C11 C 0.3965(3) 0.71392(19) 0.64657(16) 0.0236(6) Uani 1 1 d . . . . .
C12 C 0.3260(4) 0.7924(2) 0.62123(19) 0.0346(7) Uani 1 1 d . . . . .
H12 H 0.247306 0.786348 0.589367 0.042 Uiso 1 1 calc R U . . .
C13 C 0.3724(5) 0.8805(2) 0.6432(2) 0.0452(9) Uani 1 1 d . . . . .
H13 H 0.324817 0.935215 0.626863 0.054 Uiso 1 1 calc R U . . .
C14 C 0.4877(5) 0.8875(3) 0.6889(2) 0.0445(9) Uani 1 1 d . . . . .
H14 H 0.519862 0.947596 0.703507 0.053 Uiso 1 1 calc R U . . .
C15 C 0.5570(4) 0.8092(3) 0.71368(19) 0.0399(8) Uani 1 1 d . . . . .
H15 H 0.636431 0.815574 0.745086 0.048 Uiso 1 1 calc R U . . .
C16 C 0.5117(4) 0.7202(2) 0.69307(17) 0.0303(6) Uani 1 1 d . . . . .
H16 H 0.558290 0.665681 0.710372 0.036 Uiso 1 1 calc R U . . .
C21 C 0.1930(3) 0.33032(19) 0.56766(16) 0.0255(6) Uani 1 1 d . . . . .
H21 H 0.272039 0.284396 0.558134 0.031 Uiso 1 1 calc R U . . .
C22 C 0.1145(3) 0.3015(2) 0.63417(16) 0.0251(6) Uani 1 1 d . . . . .
C23 C 0.1063(3) 0.3580(2) 0.69394(18) 0.0284(6) Uani 1 1 d . . . . .
H23 H 0.150047 0.418091 0.693764 0.034 Uiso 1 1 calc R U . . .
C24 C 0.0341(4) 0.3267(3) 0.75389(18) 0.0354(7) Uani 1 1 d . . . . .
H24 H 0.028793 0.365471 0.794571 0.042 Uiso 1 1 calc R U . . .
C25 C -0.0301(4) 0.2390(3) 0.7544(2) 0.0404(8) Uani 1 1 d . . . . .
H25 H -0.078873 0.217413 0.795423 0.048 Uiso 1 1 calc R U . . .
C26 C -0.0227(5) 0.1829(3) 0.6946(2) 0.0482(10) Uani 1 1 d . . . . .
H26 H -0.067302 0.123037 0.694704 0.058 Uiso 1 1 calc R U . . .
C27 C 0.0493(4) 0.2135(2) 0.6347(2) 0.0403(8) Uani 1 1 d . . . . .
H27 H 0.054216 0.174652 0.594016 0.048 Uiso 1 1 calc R U . . .
C31 C 0.0998(3) 0.33860(19) 0.50259(16) 0.0268(6) Uani 1 1 d . . . . .
C32 C 0.1503(4) 0.3067(2) 0.43812(18) 0.0348(7) Uani 1 1 d . . . . .
H32 H 0.241370 0.276406 0.435378 0.042 Uiso 1 1 calc R U . . .
C33 C 0.0679(5) 0.3189(3) 0.37729(19) 0.0432(8) Uani 1 1 d . . . . .
H33 H 0.102884 0.297272 0.333049 0.052 Uiso 1 1 calc R U . . .
C34 C -0.0656(5) 0.3627(3) 0.3815(2) 0.0433(8) Uani 1 1 d . . . . .
H34 H -0.121900 0.370980 0.340033 0.052 Uiso 1 1 calc R U . . .
C35 C -0.1170(4) 0.3945(3) 0.4458(2) 0.0381(7) Uani 1 1 d . . . . .
H35 H -0.208498 0.424266 0.448475 0.046 Uiso 1 1 calc R U . . .
C36 C -0.0340(4) 0.3827(2) 0.50644(18) 0.0319(7) Uani 1 1 d . . . . .
H36 H -0.068842 0.404756 0.550590 0.038 Uiso 1 1 calc R U . . .

loop_
_atom_site_aniso_label
_atom_site_aniso_U_11
_atom_site_aniso_U_22
_atom_site_aniso_U_33
_atom_site_aniso_U_23
_atom_site_aniso_U_13
_atom_site_aniso_U_12
S1 0.0142(3) 0.0215(3) 0.0262(3) -0.0009(2) 0.0019(2) -0.0012(2)
S2 0.0279(4) 0.0364(4) 0.0206(3) 0.0073(3) -0.0036(2) -0.0030(3)
O1 0.0306(10) 0.0281(9) 0.0233(9) 0.0021(8) 0.0068(8) -0.0025(8)
O2 0.0162(9) 0.0301(10) 0.0456(13) -0.0050(9) -0.0025(9) 0.0011(8)
O3 0.0444(14) 0.0341(11) 0.0373(13) 0.0130(10) -0.0064(10) -0.0027(10)
O4 0.0428(14) 0.0608(15) 0.0230(11) 0.0056(11) 0.0062(10) -0.0016(11)
O5 0.0307(11) 0.0322(11) 0.0491(14) -0.0150(10) 0.0126(10) -0.0031(9)
O6 0.0247(10) 0.0212(9) 0.0270(10) -0.0054(8) 0.0048(8) -0.0060(8)
C1 0.0189(12) 0.0239(12) 0.0237(13) -0.0007(10) 0.0008(10) -0.0017(10)
C2 0.0162(12) 0.0229(12) 0.0206(12) -0.0012(10) 0.0018(10) -0.0026(10)
C3 0.0378(18) 0.060(2) 0.0344(18) 0.0101(16) -0.0170(14) -0.0079(17)
C4 0.0165(12) 0.0214(11) 0.0212(12) 0.0016(10) 0.0012(9) 0.0009(9)
C5 0.0201(13) 0.0236(12) 0.0297(14) 0.0043(11) 0.0015(11) -0.0006(10)
C6 0.0187(13) 0.0297(13) 0.0396(16) 0.0028(13) 0.0004(11) -0.0028(11)
C7 0.0172(13) 0.0369(15) 0.0426(18) 0.0017(14) -0.0055(12) 0.0011(12)
C8 0.0262(15) 0.0360(14) 0.0366(17) 0.0143(14) -0.0048(13) 0.0046(13)
C9 0.0217(13) 0.0276(12) 0.0313(14) 0.0073(12) 0.0007(11) -0.0014(10)
C11 0.0212(13) 0.0225(12) 0.0273(14) -0.0019(10) 0.0049(10) -0.0027(10)
C12 0.0360(17) 0.0256(14) 0.0423(18) 0.0017(13) -0.0020(14) 0.0015(13)
C13 0.056(2) 0.0232(14) 0.056(2) -0.0017(15) 0.0073(18) -0.0062(14)
C14 0.052(2) 0.0356(16) 0.045(2) -0.0094(15) 0.0191(16) -0.0209(16)
C15 0.0337(17) 0.055(2) 0.0306(15) -0.0082(15) 0.0043(13) -0.0179(16)
C16 0.0238(15) 0.0414(16) 0.0259(14) -0.0032(13) 0.0027(11) -0.0051(12)
C21 0.0256(14) 0.0199(11) 0.0309(15) -0.0060(11) -0.0001(12) -0.0057(10)
C22 0.0217(13) 0.0280(12) 0.0257(14) 0.0014(12) -0.0049(11) -0.0040(11)
C23 0.0231(13) 0.0318(13) 0.0302(15) 0.0025(12) -0.0007(11) 0.0015(11)
C24 0.0298(16) 0.0470(18) 0.0294(16) 0.0048(14) 0.0024(12) 0.0045(13)
C25 0.0305(18) 0.054(2) 0.0370(18) 0.0183(16) 0.0036(14) -0.0023(14)
C26 0.046(2) 0.049(2) 0.049(2) 0.0166(18) -0.0023(16) -0.0237(17)
C27 0.046(2) 0.0372(16) 0.0381(17) 0.0021(15) -0.0034(15) -0.0158(14)
C31 0.0340(16) 0.0203(11) 0.0260(15) -0.0045(11) 0.0025(11) -0.0081(11)
C32 0.0380(18) 0.0358(15) 0.0306(16) -0.0097(14) 0.0018(13) -0.0089(13)
C33 0.054(2) 0.0494(18) 0.0260(16) -0.0087(14) -0.0001(15) -0.0130(17)
C34 0.054(2) 0.0443(17) 0.0318(18) 0.0058(14) -0.0120(16) -0.0122(16)
C35 0.0439(19) 0.0330(14) 0.0375(17) 0.0071(14) -0.0065(14) -0.0019(14)
C36 0.0375(17) 0.0289(13) 0.0294(15) 0.0051(12) -0.0013(12) 0.0004(12)

loop_
_atom_type_symbol
_atom_type_description
_atom_type_scat_dispersion_real
_atom_type_scat_dispersion_imag
_atom_type_scat_source
C C 0.0181 0.0091 'International Tables Vol C Tables 4.2.6.8 and 6.1.1.4'
H H 0.0000 0.0000 'International Tables Vol C Tables 4.2.6.8 and 6.1.1.4'
O O 0.0492 0.0322 'International Tables Vol C Tables 4.2.6.8 and 6.1.1.4'
S S 0.3331 0.5567 'International Tables Vol C Tables 4.2.6.8 and 6.1.1.4'

loop_
_geom_angle_atom_site_label_1
_geom_angle_atom_site_label_2
_geom_angle_atom_site_label_3
_geom_angle
_geom_angle_site_symmetry_1
_geom_angle_site_symmetry_3
_geom_angle_publ_flag
O2 S1 O1 119.43(13) . . ?
O2 S1 C11 108.05(14) . . ?
O1 S1 C11 106.97(14) . . ?
O2 S1 C2 108.35(13) . . ?
O1 S1 C2 105.21(12) . . ?
C11 S1 C2 108.41(12) . . ?
O4 S2 O3 118.46(17) . . ?
O4 S2 C3 108.7(2) . . ?
O3 S2 C3 108.75(19) . . ?
O4 S2 C2 107.48(14) . . ?
O3 S2 C2 107.03(13) . . ?
C3 S2 C2 105.71(15) . . ?
C1 O6 C21 116.9(2) . . ?
O5 C1 O6 126.0(3) . . ?
O5 C1 C2 120.8(3) . . ?
O6 C1 C2 113.1(2) . . ?
C4 C2 C1 109.9(2) . . ?
C4 C2 S2 111.72(17) . . ?
C1 C2 S2 105.34(18) . . ?
C4 C2 S1 108.50(18) . . ?
C1 C2 S1 110.44(18) . . ?
S2 C2 S1 110.89(14) . . ?
S2 C3 H3A 109.5 . . ?
S2 C3 H3B 109.5 . . ?
H3A C3 H3B 109.5 . . ?
S2 C3 H3C 109.5 . . ?
H3A C3 H3C 109.5 . . ?
H3B C3 H3C 109.5 . . ?
C5 C4 C9 119.3(3) . . ?
C5 C4 C2 123.2(2) . . ?
C9 C4 C2 117.3(2) . . ?
C4 C5 C6 120.0(3) . . ?
C4 C5 H5 120.0 . . ?
C6 C5 H5 120.0 . . ?
C7 C6 C5 120.2(3) . . ?
C7 C6 H6 119.9 . . ?
C5 C6 H6 119.9 . . ?
C6 C7 C8 120.2(3) . . ?
C6 C7 H7 119.9 . . ?
C8 C7 H7 119.9 . . ?
C9 C8 C7 120.4(3) . . ?
C9 C8 H8 119.8 . . ?
C7 C8 H8 119.8 . . ?
C8 C9 C4 119.9(3) . . ?
C8 C9 H9 120.0 . . ?
C4 C9 H9 120.0 . . ?
C12 C11 C16 122.0(3) . . ?
C12 C11 S1 118.0(2) . . ?
C16 C11 S1 119.4(2) . . ?
C11 C12 C13 118.9(3) . . ?
C11 C12 H12 120.5 . . ?
C13 C12 H12 120.5 . . ?
C14 C13 C12 119.5(4) . . ?
C14 C13 H13 120.3 . . ?
C12 C13 H13 120.3 . . ?
C15 C14 C13 121.1(3) . . ?
C15 C14 H14 119.5 . . ?
C13 C14 H14 119.5 . . ?
C14 C15 C16 120.5(3) . . ?
C14 C15 H15 119.8 . . ?
C16 C15 H15 119.8 . . ?
C11 C16 C15 118.0(3) . . ?
C11 C16 H16 121.0 . . ?
C15 C16 H16 121.0 . . ?
O6 C21 C31 107.5(2) . . ?
O6 C21 C22 107.4(2) . . ?
C31 C21 C22 115.3(3) . . ?
O6 C21 H21 108.8 . . ?
C31 C21 H21 108.8 . . ?
C22 C21 H21 108.8 . . ?
C23 C22 C27 119.6(3) . . ?
C23 C22 C21 123.0(3) . . ?
C27 C22 C21 117.4(3) . . ?
C24 C23 C22 120.2(3) . . ?
C24 C23 H23 119.9 . . ?
C22 C23 H23 119.9 . . ?
C25 C24 C23 120.1(3) . . ?
C25 C24 H24 119.9 . . ?
C23 C24 H24 119.9 . . ?
C24 C25 C26 119.7(3) . . ?
C24 C25 H25 120.2 . . ?
C26 C25 H25 120.2 . . ?
C27 C26 C25 120.5(3) . . ?
C27 C26 H26 119.7 . . ?
C25 C26 H26 119.7 . . ?
C26 C27 C22 119.9(4) . . ?
C26 C27 H27 120.1 . . ?
C22 C27 H27 120.1 . . ?
C32 C31 C36 119.7(3) . . ?
C32 C31 C21 120.1(3) . . ?
C36 C31 C21 120.1(3) . . ?
C31 C32 C33 120.2(4) . . ?
C31 C32 H32 119.9 . . ?
C33 C32 H32 119.9 . . ?
C34 C33 C32 119.8(3) . . ?
C34 C33 H33 120.1 . . ?
C32 C33 H33 120.1 . . ?
C35 C34 C33 120.3(3) . . ?
C35 C34 H34 119.8 . . ?
C33 C34 H34 119.8 . . ?
C34 C35 C36 119.7(4) . . ?
C34 C35 H35 120.1 . . ?
C36 C35 H35 120.1 . . ?
C31 C36 C35 120.2(3) . . ?
C31 C36 H36 119.9 . . ?
C35 C36 H36 119.9 . . ?

loop_
_geom_bond_atom_site_label_1
_geom_bond_atom_site_label_2
_geom_bond_distance
_geom_bond_site_symmetry_2
_geom_bond_publ_flag
S1 O2 1.437(2) . ?
S1 O1 1.440(2) . ?
S1 C11 1.771(3) . ?
S1 C2 1.870(3) . ?
S2 O4 1.431(3) . ?
S2 O3 1.439(3) . ?
S2 C3 1.768(4) . ?
S2 C2 1.855(3) . ?
O5 C1 1.199(4) . ?
O6 C1 1.324(4) . ?
O6 C21 1.475(3) . ?
C1 C2 1.553(4) . ?
C2 C4 1.517(4) . ?
C3 H3A 0.9800 . ?
C3 H3B 0.9800 . ?
C3 H3C 0.9800 . ?
C4 C5 1.390(4) . ?
C4 C9 1.404(4) . ?
C5 C6 1.396(4) . ?
C5 H5 0.9500 . ?
C6 C7 1.374(5) . ?
C6 H6 0.9500 . ?
C7 C8 1.385(5) . ?
C7 H7 0.9500 . ?
C8 C9 1.383(5) . ?
C8 H8 0.9500 . ?
C9 H9 0.9500 . ?
C11 C12 1.384(5) . ?
C11 C16 1.386(5) . ?
C12 C13 1.395(5) . ?
C12 H12 0.9500 . ?
C13 C14 1.378(7) . ?
C13 H13 0.9500 . ?
C14 C15 1.374(7) . ?
C14 H14 0.9500 . ?
C15 C16 1.395(5) . ?
C15 H15 0.9500 . ?
C16 H16 0.9500 . ?
C21 C31 1.509(4) . ?
C21 C22 1.511(4) . ?
C21 H21 1.0000 . ?
C22 C23 1.393(5) . ?
C22 C27 1.396(4) . ?
C23 C24 1.391(5) . ?
C23 H23 0.9500 . ?
C24 C25 1.389(6) . ?
C24 H24 0.9500 . ?
C25 C26 1.390(7) . ?
C25 H25 0.9500 . ?
C26 C27 1.387(6) . ?
C26 H26 0.9500 . ?
C27 H27 0.9500 . ?
C31 C32 1.384(5) . ?
C31 C36 1.392(5) . ?
C32 C33 1.393(5) . ?
C32 H32 0.9500 . ?
C33 C34 1.388(7) . ?
C33 H33 0.9500 . ?
C34 C35 1.383(6) . ?
C34 H34 0.9500 . ?
C35 C36 1.392(5) . ?
C35 H35 0.9500 . ?
C36 H36 0.9500 . ?

loop_
_geom_torsion_atom_site_label_1
_geom_torsion_atom_site_label_2
_geom_torsion_atom_site_label_3
_geom_torsion_atom_site_label_4
_geom_torsion
_geom_torsion_site_symmetry_1
_geom_torsion_site_symmetry_2
_geom_torsion_site_symmetry_3
_geom_torsion_site_symmetry_4
_geom_torsion_publ_flag
C21 O6 C1 O5 -2.5(4) . . . . ?
C21 O6 C1 C2 174.9(2) . . . . ?
O5 C1 C2 C4 -53.1(4) . . . . ?
O6 C1 C2 C4 129.3(2) . . . . ?
O5 C1 C2 S2 67.4(3) . . . . ?
O6 C1 C2 S2 -110.2(2) . . . . ?
O5 C1 C2 S1 -172.8(3) . . . . ?
O6 C1 C2 S1 9.6(3) . . . . ?
O4 S2 C2 C4 49.4(2) . . . . ?
O3 S2 C2 C4 -78.8(2) . . . . ?
C3 S2 C2 C4 165.4(2) . . . . ?
O4 S2 C2 C1 -69.9(2) . . . . ?
O3 S2 C2 C1 161.87(19) . . . . ?
C3 S2 C2 C1 46.1(2) . . . . ?
O4 S2 C2 S1 170.62(16) . . . . ?
O3 S2 C2 S1 42.37(19) . . . . ?
C3 S2 C2 S1 -73.4(2) . . . . ?
O2 S1 C2 C4 170.11(18) . . . . ?
O1 S1 C2 C4 -61.1(2) . . . . ?
C11 S1 C2 C4 53.1(2) . . . . ?
O2 S1 C2 C1 -69.3(2) . . . . ?
O1 S1 C2 C1 59.5(2) . . . . ?
C11 S1 C2 C1 173.64(19) . . . . ?
O2 S1 C2 S2 47.06(17) . . . . ?
O1 S1 C2 S2 175.86(13) . . . . ?
C11 S1 C2 S2 -69.98(17) . . . . ?
C1 C2 C4 C5 146.2(3) . . . . ?
S2 C2 C4 C5 29.6(3) . . . . ?
S1 C2 C4 C5 -93.0(3) . . . . ?
C1 C2 C4 C9 -39.7(3) . . . . ?
S2 C2 C4 C9 -156.2(2) . . . . ?
S1 C2 C4 C9 81.2(3) . . . . ?
C9 C4 C5 C6 0.9(4) . . . . ?
C2 C4 C5 C6 174.9(3) . . . . ?
C4 C5 C6 C7 -2.0(5) . . . . ?
C5 C6 C7 C8 1.7(5) . . . . ?
C6 C7 C8 C9 -0.4(6) . . . . ?
C7 C8 C9 C4 -0.7(5) . . . . ?
C5 C4 C9 C8 0.5(5) . . . . ?
C2 C4 C9 C8 -173.9(3) . . . . ?
O2 S1 C11 C12 -8.5(3) . . . . ?
O1 S1 C11 C12 -138.2(3) . . . . ?
C2 S1 C11 C12 108.8(3) . . . . ?
O2 S1 C11 C16 162.8(2) . . . . ?
O1 S1 C11 C16 33.0(3) . . . . ?
C2 S1 C11 C16 -80.0(3) . . . . ?
C16 C11 C12 C13 0.0(5) . . . . ?
S1 C11 C12 C13 171.0(3) . . . . ?
C11 C12 C13 C14 0.7(6) . . . . ?
C12 C13 C14 C15 -0.6(6) . . . . ?
C13 C14 C15 C16 -0.1(5) . . . . ?
C12 C11 C16 C15 -0.7(5) . . . . ?
S1 C11 C16 C15 -171.5(2) . . . . ?
C14 C15 C16 C11 0.7(5) . . . . ?
C1 O6 C21 C31 -90.0(3) . . . . ?
C1 O6 C21 C22 145.5(3) . . . . ?
O6 C21 C22 C23 1.9(4) . . . . ?
C31 C21 C22 C23 -117.8(3) . . . . ?
O6 C21 C22 C27 -177.5(3) . . . . ?
C31 C21 C22 C27 62.8(4) . . . . ?
C27 C22 C23 C24 0.4(5) . . . . ?
C21 C22 C23 C24 -179.1(3) . . . . ?
C22 C23 C24 C25 0.0(5) . . . . ?
C23 C24 C25 C26 -0.4(5) . . . . ?
C24 C25 C26 C27 0.5(6) . . . . ?
C25 C26 C27 C22 -0.2(6) . . . . ?
C23 C22 C27 C26 -0.2(5) . . . . ?
C21 C22 C27 C26 179.2(4) . . . . ?
O6 C21 C31 C32 101.0(3) . . . . ?
C22 C21 C31 C32 -139.3(3) . . . . ?
O6 C21 C31 C36 -75.6(3) . . . . ?
C22 C21 C31 C36 44.1(4) . . . . ?
C36 C31 C32 C33 0.2(5) . . . . ?
C21 C31 C32 C33 -176.4(3) . . . . ?
C31 C32 C33 C34 -0.3(5) . . . . ?
C32 C33 C34 C35 0.1(6) . . . . ?
C33 C34 C35 C36 0.2(6) . . . . ?
C32 C31 C36 C35 0.1(5) . . . . ?
C21 C31 C36 C35 176.8(3) . . . . ?
C34 C35 C36 C31 -0.4(5) . . . . ?
